data_7104979
loop_
_publ_author_name
'Takamizawa, Satoshi'
'Takasaki, Yuichi'
'Miyake, Ryosuke'

_publ_section_title
;
 Host-guest transformational correlations for a gas inclusion
 co-crystal on changing gas pressure and temperature.
;
_journal_issue 43
_journal_name_full 'Chemical communications (Cambridge, England)'
_journal_page_first 6625
_journal_page_last 6627
_journal_paper_doi 10.1039/b914922h
_journal_year 2009
_chemical_formula_moiety 'C32 H24 Cu2 N2 O8, 2.89 (C O2)'
_chemical_formula_sum 'C34.89 H24 Cu2 N2 O13.79'
_chemical_formula_weight 819.00
_chemical_name_systematic
;
?
;
_space_group_IT_number 2
_symmetry_cell_setting triclinic
_symmetry_space_group_name_Hall '-P 1'
_symmetry_space_group_name_H-M 'P -1'
_atom_sites_solution_hydrogens geom
_atom_sites_solution_primary direct
_atom_sites_solution_secondary difmap
_audit_creation_method SHELXL-97
_cell_angle_alpha 70.894(5)
_cell_angle_beta 66.197(4)
_cell_angle_gamma 63.016(5)
_cell_formula_units_Z 1
_cell_length_a 9.694(2)
_cell_length_b 10.424(3)
_cell_length_c 10.971(3)
_cell_measurement_reflns_used 974
_cell_measurement_temperature 203
_cell_measurement_theta_max 22.21
_cell_measurement_theta_min 2.23
_cell_volume 889.6(4)
_computing_cell_refinement 'Bruker SMART'
_computing_data_collection 'Bruker SMART'
_computing_data_reduction 'Bruker SAINT'
_computing_molecular_graphics 'Bruker SHELXTL'
_computing_publication_material 'Bruker SHELXTL'
_computing_structure_refinement 'SHELXL-97 (Sheldrick, 1997)'
_computing_structure_solution 'SHELXS-97 (Sheldrick, 1990)'
_diffrn_ambient_temperature 203
_diffrn_detector_area_resol_mean 8.366
_diffrn_measured_fraction_theta_full 0.987
_diffrn_measured_fraction_theta_max 0.987
_diffrn_measurement_device_type 'CCD area detector'
_diffrn_measurement_method 'phi and omega scans'
_diffrn_radiation_monochromator graphite
_diffrn_radiation_source 'fine-focus sealed tube'
_diffrn_radiation_type MoK\a
_diffrn_radiation_wavelength 0.71073
_diffrn_reflns_av_R_equivalents 0.0429
_diffrn_reflns_av_sigmaI/netI 0.1195
_diffrn_reflns_limit_h_max 12
_diffrn_reflns_limit_h_min -12
_diffrn_reflns_limit_k_max 7
_diffrn_reflns_limit_k_min -13
_diffrn_reflns_limit_l_max 14
_diffrn_reflns_limit_l_min -14
_diffrn_reflns_number 6472
_diffrn_reflns_theta_full 28.28
_diffrn_reflns_theta_max 28.28
_diffrn_reflns_theta_min 2.06
_exptl_absorpt_coefficient_mu 1.266
_exptl_absorpt_correction_T_max 0.9394
_exptl_absorpt_correction_T_min 0.7024
_exptl_absorpt_correction_type empirical
_exptl_absorpt_process_details
;
SADABS; sheldrick, 1996
;
_exptl_crystal_colour blue
_exptl_crystal_density_diffrn 1.529
_exptl_crystal_density_method 'not measured'
_exptl_crystal_description plate
_exptl_crystal_F_000 418
_exptl_crystal_size_max 0.30
_exptl_crystal_size_mid 0.30
_exptl_crystal_size_min 0.05
_refine_diff_density_max 0.971
_refine_diff_density_min -1.133
_refine_diff_density_rms 0.184
_refine_ls_extinction_method none
_refine_ls_goodness_of_fit_ref 0.997
_refine_ls_hydrogen_treatment constr
_refine_ls_matrix_type full
_refine_ls_number_parameters 219
_refine_ls_number_reflns 4348
_refine_ls_number_restraints 24
_refine_ls_restrained_S_all 1.009
_refine_ls_R_factor_all 0.1362
_refine_ls_R_factor_gt 0.0727
_refine_ls_shift/su_max 0.000
_refine_ls_shift/su_mean 0.000
_refine_ls_structure_factor_coef Fsqd
_refine_ls_weighting_details 'calc w=1/[\s^2^(Fo^2^)+(0.1118P)^2^+0.0000P] where P=(Fo^2^+2Fc^2^)/3'
_refine_ls_weighting_scheme calc
_refine_ls_wR_factor_gt 0.1726
_refine_ls_wR_factor_ref 0.2127
_reflns_number_gt 2586
_reflns_number_total 4348
_reflns_threshold_expression >2sigma(I)
_cod_data_source_file b914922h.txt
_cod_data_source_block 81111t1_1b_203K
_cod_depositor_comments
;
The following automatic conversions were performed:
'_symmetry_cell_setting' value 'Triclinic' changed to 'triclinic'
according to '/home/saulius/struct/CIF-dictionaries/cif_core.dic'
dictionary named 'cif_core.dic' version 2.4.1 from 2010-06-29.

Automatic conversion script
Id: cif_fix_enum 1527 2010-12-29 10:47:43Z saulius 
;
_cod_original_sg_symbol_H-M P-1
_cod_database_code 7104979

loop_
_symmetry_equiv_pos_as_xyz
'x, y, z'
'-x, -y, -z'

loop_
_atom_site_label
_atom_site_type_symbol
_atom_site_fract_x
_atom_site_fract_y
_atom_site_fract_z
_atom_site_U_iso_or_equiv
_atom_site_adp_type
_atom_site_occupancy
_atom_site_symmetry_multiplicity
_atom_site_calc_flag
_atom_site_refinement_flags
_atom_site_disorder_assembly
_atom_site_disorder_group
O2S O 0.6397(17) 0.5641(12) 1.0862(12) 0.176(6) Uani 0.962(17) 1 d PU . .
C1S C 0.631(3) 0.5926(17) 0.9818(18) 0.175(9) Uani 0.962(17) 1 d PU . .
O1S O 0.614(2) 0.6154(13) 0.8880(12) 0.241(11) Uani 0.962(17) 1 d P . .
O3S O 0.5040(15) 0.9001(11) 0.9862(9) 0.148(5) Uani 0.970(19) 1 d PU . .
C2S C 0.5000 1.0000 1.0000 0.108(6) Uani 0.970(19) 2 d SPU . .
C8 C 1.0367(7) 0.6331(7) 0.2556(6) 0.0375(14) Uani 1 1 d . . .
C9 C 1.0580(6) 0.7104(5) 0.1117(4) 0.0432(15) Uani 1 1 d G . .
C14 C 0.9678(6) 0.7107(6) 0.0401(5) 0.071(2) Uani 1 1 d G . .
H14 H 0.8936 0.6630 0.0822 0.085 Uiso 1 1 calc R . .
C13 C 0.9873(7) 0.7816(7) -0.0938(5) 0.087(3) Uani 1 1 d G . .
H13 H 0.9263 0.7818 -0.1423 0.104 Uiso 1 1 calc R . .
C12 C 1.0970(8) 0.8521(6) -0.1561(4) 0.081(3) Uani 1 1 d G . .
H12 H 1.1102 0.9000 -0.2467 0.097 Uiso 1 1 calc R . .
C11 C 1.1872(7) 0.8518(6) -0.0845(5) 0.076(3) Uani 1 1 d G . .
H11 H 1.2613 0.8995 -0.1266 0.091 Uiso 1 1 calc R . .
C10 C 1.1677(6) 0.7809(6) 0.0494(5) 0.0563(19) Uani 1 1 d G . .
H10 H 1.2286 0.7807 0.0979 0.068 Uiso 1 1 calc R . .
C1 C 0.8353(7) 0.7466(7) 0.5770(6) 0.0341(13) Uani 1 1 d . . .
C2 C 0.7351(4) 0.8950(4) 0.6150(4) 0.0323(13) Uani 1 1 d G . .
C7 C 0.8096(4) 0.9750(5) 0.6270(5) 0.0450(16) Uani 1 1 d G . .
H7 H 0.9226 0.9361 0.6111 0.054 Uiso 1 1 calc R . .
C6 C 0.7170(6) 1.1127(4) 0.6626(5) 0.057(2) Uani 1 1 d G . .
H6 H 0.7675 1.1668 0.6708 0.069 Uiso 1 1 calc R . .
C5 C 0.5499(6) 1.1703(4) 0.6862(5) 0.063(2) Uani 1 1 d G . .
H5 H 0.4874 1.2633 0.7103 0.075 Uiso 1 1 calc R . .
C4 C 0.4754(4) 1.0902(5) 0.6742(5) 0.058(2) Uani 1 1 d G . .
H4 H 0.3624 1.1292 0.6901 0.069 Uiso 1 1 calc R . .
C3 C 0.5679(4) 0.9526(5) 0.6385(5) 0.0475(17) Uani 1 1 d G . .
H3 H 0.5175 0.8985 0.6304 0.057 Uiso 1 1 calc R . .
C15 C 0.6412(6) 0.4348(7) 0.4128(6) 0.0326(13) Uani 1 1 d . . .
H15 H 0.7389 0.3871 0.3505 0.039 Uiso 1 1 calc R . .
C16 C 0.5034(6) 0.5555(6) 0.5909(6) 0.0314(13) Uani 1 1 d . . .
H16 H 0.5017 0.5950 0.6575 0.038 Uiso 1 1 calc R . .
Cu1 Cu 0.87077(7) 0.48981(8) 0.50205(8) 0.0290(2) Uani 1 1 d . . .
N1 N 0.6453(5) 0.4924(5) 0.5043(5) 0.0286(10) Uani 1 1 d . . .
O4 O 0.9203(5) 0.5904(5) 0.3122(4) 0.0454(11) Uani 1 1 d . . .
O3 O 1.1385(5) 0.6140(5) 0.3100(4) 0.0399(10) Uani 1 1 d . . .
O2 O 0.9856(4) 0.6976(5) 0.5605(5) 0.0411(11) Uani 1 1 d . . .
O1 O 0.7637(5) 0.6801(5) 0.5621(5) 0.0393(10) Uani 1 1 d . . .

loop_
_atom_site_aniso_label
_atom_site_aniso_U_11
_atom_site_aniso_U_22
_atom_site_aniso_U_33
_atom_site_aniso_U_23
_atom_site_aniso_U_13
_atom_site_aniso_U_12
O2S 0.246(13) 0.102(8) 0.127(9) -0.027(7) -0.046(10) -0.026(7)
C1S 0.265(17) 0.083(10) 0.066(9) -0.023(8) -0.041(13) 0.025(9)
O1S 0.36(2) 0.108(9) 0.076(8) -0.032(7) -0.041(10) 0.044(10)
O3S 0.217(9) 0.128(7) 0.103(7) -0.019(5) -0.050(6) -0.069(6)
C2S 0.155(10) 0.096(9) 0.091(9) -0.028(7) -0.041(7) -0.052(7)
C8 0.030(3) 0.033(3) 0.039(4) -0.009(3) -0.008(3) -0.003(2)
C9 0.043(3) 0.042(4) 0.038(4) -0.006(3) -0.012(3) -0.011(3)
C14 0.072(5) 0.093(7) 0.050(5) 0.012(4) -0.030(4) -0.040(5)
C13 0.086(7) 0.113(9) 0.058(6) 0.012(5) -0.040(5) -0.036(6)
C12 0.087(7) 0.087(7) 0.052(6) 0.008(5) -0.029(5) -0.025(5)
C11 0.081(6) 0.074(6) 0.057(6) 0.009(4) -0.008(5) -0.042(5)
C10 0.056(4) 0.061(5) 0.046(5) 0.000(4) -0.012(4) -0.027(4)
C1 0.033(3) 0.040(4) 0.032(3) -0.005(3) -0.010(3) -0.017(3)
C2 0.036(3) 0.032(3) 0.026(3) -0.003(2) -0.011(3) -0.010(2)
C7 0.060(4) 0.038(4) 0.042(4) 0.000(3) -0.021(3) -0.021(3)
C6 0.091(6) 0.031(4) 0.056(5) -0.001(3) -0.030(4) -0.024(4)
C5 0.088(6) 0.032(4) 0.045(5) -0.002(3) -0.019(4) -0.008(4)
C4 0.048(4) 0.052(5) 0.048(5) -0.016(4) -0.011(4) 0.004(3)
C3 0.038(3) 0.049(4) 0.047(4) -0.011(3) -0.013(3) -0.007(3)
C15 0.021(2) 0.042(4) 0.037(3) -0.017(3) -0.003(2) -0.011(2)
C16 0.027(3) 0.038(3) 0.035(3) -0.011(3) -0.008(3) -0.015(2)
Cu1 0.0166(3) 0.0353(4) 0.0402(5) -0.0079(3) -0.0124(3) -0.0097(3)
N1 0.017(2) 0.036(3) 0.038(3) -0.010(2) -0.010(2) -0.0110(19)
O4 0.030(2) 0.068(3) 0.039(3) -0.003(2) -0.013(2) -0.021(2)
O3 0.035(2) 0.051(3) 0.038(3) -0.003(2) -0.015(2) -0.019(2)
O2 0.0221(19) 0.045(3) 0.060(3) -0.020(2) -0.013(2) -0.0076(18)
O1 0.0271(19) 0.039(3) 0.058(3) -0.017(2) -0.016(2) -0.0085(17)

loop_
_atom_type_symbol
_atom_type_description
_atom_type_scat_dispersion_real
_atom_type_scat_dispersion_imag
_atom_type_scat_source
C C 0.0033 0.0016 'International Tables Vol C Tables 4.2.6.8 and 6.1.1.4'
H H 0.0000 0.0000 'International Tables Vol C Tables 4.2.6.8 and 6.1.1.4'
N N 0.0061 0.0033 'International Tables Vol C Tables 4.2.6.8 and 6.1.1.4'
O O 0.0106 0.0060 'International Tables Vol C Tables 4.2.6.8 and 6.1.1.4'
Cu Cu 0.3201 1.2651 'International Tables Vol C Tables 4.2.6.8 and 6.1.1.4'

loop_
_geom_angle_atom_site_label_1
_geom_angle_atom_site_label_2
_geom_angle_atom_site_label_3
_geom_angle
_geom_angle_site_symmetry_1
_geom_angle_site_symmetry_3
_geom_angle_publ_flag
O1S C1S O2S 174(3) . . ?
O3S C2S O3S 180.0(10) 2_677 . ?
O4 C8 O3 125.0(6) . . ?
O4 C8 C9 117.3(5) . . ?
O3 C8 C9 117.7(5) . . ?
C14 C9 C10 120.0 . . ?
C14 C9 C8 119.6(4) . . ?
C10 C9 C8 120.4(4) . . ?
C13 C14 C9 120.0 . . ?
C12 C13 C14 120.0 . . ?
C13 C12 C11 120.0 . . ?
C12 C11 C10 120.0 . . ?
C11 C10 C9 120.0 . . ?
O2 C1 O1 124.5(6) . . ?
O2 C1 C2 117.8(5) . . ?
O1 C1 C2 117.7(5) . . ?
C7 C2 C3 120.0 . . ?
C7 C2 C1 119.8(3) . . ?
C3 C2 C1 120.2(3) . . ?
C6 C7 C2 120.0 . . ?
C7 C6 C5 120.0 . . ?
C4 C5 C6 120.0 . . ?
C3 C4 C5 120.0 . . ?
C4 C3 C2 120.0 . . ?
N1 C15 C16 121.1(5) . 2_666 ?
N1 C16 C15 122.5(5) . 2_666 ?
O2 Cu1 O1 169.53(15) 2_766 . ?
O2 Cu1 O4 88.8(2) 2_766 . ?
O1 Cu1 O4 89.7(2) . . ?
O2 Cu1 O3 88.85(19) 2_766 2_766 ?
O1 Cu1 O3 90.69(19) . 2_766 ?
O4 Cu1 O3 169.30(15) . 2_766 ?
O2 Cu1 N1 97.59(16) 2_766 . ?
O1 Cu1 N1 92.85(16) . . ?
O4 Cu1 N1 93.68(17) . . ?
O3 Cu1 N1 96.98(17) 2_766 . ?
O2 Cu1 Cu1 86.84(11) 2_766 2_766 ?
O1 Cu1 Cu1 82.70(11) . 2_766 ?
O4 Cu1 Cu1 84.58(12) . 2_766 ?
O3 Cu1 Cu1 84.86(12) 2_766 2_766 ?
N1 Cu1 Cu1 175.22(13) . 2_766 ?
C16 N1 C15 116.3(4) . . ?
C16 N1 Cu1 122.4(4) . . ?
C15 N1 Cu1 121.2(3) . . ?
C8 O4 Cu1 123.1(4) . . ?
C8 O3 Cu1 122.4(4) . 2_766 ?
C1 O2 Cu1 120.7(4) . 2_766 ?
C1 O1 Cu1 125.2(4) . . ?

loop_
_geom_bond_atom_site_label_1
_geom_bond_atom_site_label_2
_geom_bond_distance
_geom_bond_site_symmetry_2
_geom_bond_publ_flag
O2S C1S 1.112(17) . ?
C1S O1S 1.041(17) . ?
O3S C2S 1.081(10) . ?
C2S O3S 1.081(10) 2_677 ?
C8 O4 1.252(7) . ?
C8 O3 1.260(7) . ?
C8 C9 1.496(7) . ?
C9 C14 1.3900 . ?
C9 C10 1.3900 . ?
C14 C13 1.3900 . ?
C13 C12 1.3900 . ?
C12 C11 1.3900 . ?
C11 C10 1.3900 . ?
C1 O2 1.260(6) . ?
C1 O1 1.261(6) . ?
C1 C2 1.497(7) . ?
C2 C7 1.3900 . ?
C2 C3 1.3900 . ?
C7 C6 1.3900 . ?
C6 C5 1.3900 . ?
C5 C4 1.3900 . ?
C4 C3 1.3900 . ?
C15 N1 1.348(7) . ?
C15 C16 1.376(7) 2_666 ?
C16 N1 1.327(7) . ?
C16 C15 1.376(7) 2_666 ?
Cu1 O2 1.965(4) 2_766 ?
Cu1 O1 1.970(4) . ?
Cu1 O4 1.972(5) . ?
Cu1 O3 1.977(4) 2_766 ?
Cu1 N1 2.164(4) . ?
Cu1 Cu1 2.5904(13) 2_766 ?
O3 Cu1 1.977(4) 2_766 ?
O2 Cu1 1.965(4) 2_766 ?

loop_
_geom_torsion_atom_site_label_1
_geom_torsion_atom_site_label_2
_geom_torsion_atom_site_label_3
_geom_torsion_atom_site_label_4
_geom_torsion
_geom_torsion_site_symmetry_1
_geom_torsion_site_symmetry_2
_geom_torsion_site_symmetry_3
_geom_torsion_site_symmetry_4
_geom_torsion_publ_flag
O4 C8 C9 C14 -10.6(7) . . . . ?
O3 C8 C9 C14 168.4(4) . . . . ?
O4 C8 C9 C10 169.8(5) . . . . ?
O3 C8 C9 C10 -11.3(7) . . . . ?
C10 C9 C14 C13 0.0 . . . . ?
C8 C9 C14 C13 -179.7(5) . . . . ?
C9 C14 C13 C12 0.0 . . . . ?
C14 C13 C12 C11 0.0 . . . . ?
C13 C12 C11 C10 0.0 . . . . ?
C12 C11 C10 C9 0.0 . . . . ?
C14 C9 C10 C11 0.0 . . . . ?
C8 C9 C10 C11 179.7(5) . . . . ?
O2 C1 C2 C7 1.8(7) . . . . ?
O1 C1 C2 C7 -177.4(4) . . . . ?
O2 C1 C2 C3 -178.0(4) . . . . ?
O1 C1 C2 C3 2.8(7) . . . . ?
C3 C2 C7 C6 0.0 . . . . ?
C1 C2 C7 C6 -179.8(4) . . . . ?
C2 C7 C6 C5 0.0 . . . . ?
C7 C6 C5 C4 0.0 . . . . ?
C6 C5 C4 C3 0.0 . . . . ?
C5 C4 C3 C2 0.0 . . . . ?
C7 C2 C3 C4 0.0 . . . . ?
C1 C2 C3 C4 179.8(4) . . . . ?
C15 C16 N1 C15 -1.4(10) 2_666 . . . ?
C15 C16 N1 Cu1 175.9(4) 2_666 . . . ?
C16 C15 N1 C16 1.3(10) 2_666 . . . ?
C16 C15 N1 Cu1 -175.9(4) 2_666 . . . ?
O2 Cu1 N1 C16 149.1(5) 2_766 . . . ?
O1 Cu1 N1 C16 -31.7(5) . . . . ?
O4 Cu1 N1 C16 -121.6(5) . . . . ?
O3 Cu1 N1 C16 59.4(5) 2_766 . . . ?
Cu1 Cu1 N1 C16 -53.0(19) 2_766 . . . ?
O2 Cu1 N1 C15 -33.8(5) 2_766 . . . ?
O1 Cu1 N1 C15 145.4(5) . . . . ?
O4 Cu1 N1 C15 55.5(5) . . . . ?
O3 Cu1 N1 C15 -123.5(5) 2_766 . . . ?
Cu1 Cu1 N1 C15 124.1(15) 2_766 . . . ?
O3 C8 O4 Cu1 2.2(9) . . . . ?
C9 C8 O4 Cu1 -178.9(4) . . . . ?
O2 Cu1 O4 C8 -89.5(5) 2_766 . . . ?
O1 Cu1 O4 C8 80.1(5) . . . . ?
O3 Cu1 O4 C8 -12.0(13) 2_766 . . . ?
N1 Cu1 O4 C8 173.0(5) . . . . ?
Cu1 Cu1 O4 C8 -2.6(5) 2_766 . . . ?
O4 C8 O3 Cu1 0.2(9) . . . 2_766 ?
C9 C8 O3 Cu1 -178.7(3) . . . 2_766 ?
O1 C1 O2 Cu1 3.5(9) . . . 2_766 ?
C2 C1 O2 Cu1 -175.6(3) . . . 2_766 ?
O2 C1 O1 Cu1 -3.0(9) . . . . ?
C2 C1 O1 Cu1 176.1(3) . . . . ?
O2 Cu1 O1 C1 -1.7(14) 2_766 . . . ?
O4 Cu1 O1 C1 -83.6(5) . . . . ?
O3 Cu1 O1 C1 85.7(5) 2_766 . . . ?
N1 Cu1 O1 C1 -177.3(5) . . . . ?
Cu1 Cu1 O1 C1 1.0(5) 2_766 . . . ?
